data_4112257
loop_
_publ_author_name
'Shinji Nomura'
'Takahito Itoh'
'Hirofumi Nakasho'
'Takahiro Uno'
'Masataka Kubo'
'Kazuki Sada'
'Katsunari Inoue'
'Mikiji Miyata'

_publ_section_title
;
 Crystal Structures and Topochemical Polymerizations of
 7,7,8,8-Tetrakis(alkoxycarbonyl)quinodimethanes
;
_journal_name_full 'Journal of the American Chemical Society'
_journal_page_first 2035
_journal_page_last 2041
_journal_paper_doi 10.1021/ja0386086
_journal_volume 126
_journal_year 2004
_chemical_formula_moiety 'C8 H8 O4 '
_chemical_formula_sum 'C8 H8 O4'
_chemical_formula_weight 168.15
_space_group_IT_number 2
_symmetry_cell_setting triclinic
_symmetry_Int_Tables_number 2
_symmetry_space_group_name_Hall '-P 1'
_symmetry_space_group_name_H-M 'P -1'
_cell_angle_alpha 96.305(4)
_cell_angle_beta 105.636(5)
_cell_angle_gamma 87.323(8)
_cell_formula_units_Z 2
_cell_length_a 8.6023(4)
_cell_length_b 8.889(2)
_cell_length_c 5.2870(6)
_cell_measurement_reflns_used 1686
_cell_measurement_temperature 298.2
_cell_measurement_theta_max 27.4
_cell_measurement_theta_min 4.0
_cell_volume 386.90(10)
_computing_cell_refinement PROCESS
_computing_data_collection PROCESS
_computing_data_reduction 'teXsan Ver. 1.10'
_computing_publication_material 'teXsan Ver. 1.10'
_computing_structure_refinement 'teXsan Ver. 1.10'
_computing_structure_solution SIR92
_diffrn_measured_fraction_theta_full 0.9699
_diffrn_measured_fraction_theta_max 0.9699
_diffrn_measurement_device_type 'Rigaku RAXIS-RAPID Imaging Plate'
_diffrn_measurement_method \w
_diffrn_radiation_type 'Mo K\a'
_diffrn_radiation_wavelength 0.7107
_diffrn_reflns_av_R_equivalents 0.033
_diffrn_reflns_limit_h_max 11
_diffrn_reflns_limit_h_min 0
_diffrn_reflns_limit_k_max 11
_diffrn_reflns_limit_k_min -11
_diffrn_reflns_limit_l_max 6
_diffrn_reflns_limit_l_min -6
_diffrn_reflns_number 1711
_diffrn_reflns_theta_full 27.46
_diffrn_reflns_theta_max 27.46
_exptl_absorpt_coefficient_mu 0.000
_exptl_absorpt_correction_T_max 0.988
_exptl_absorpt_correction_T_min 0.931
_exptl_absorpt_correction_type integration
_exptl_absorpt_process_details '(Higashi, 1999)'
_exptl_crystal_colour yellow
_exptl_crystal_density_diffrn 1.443
_exptl_crystal_description needle
_exptl_crystal_size_max 2.000
_exptl_crystal_size_mid 0.400
_exptl_crystal_size_min 0.100
_refine_diff_density_max 0.30
_refine_diff_density_min -0.33
_refine_ls_extinction_method none
_refine_ls_goodness_of_fit_ref 1.822
_refine_ls_hydrogen_treatment noref
_refine_ls_number_parameters 109
_refine_ls_number_reflns 1711
_refine_ls_R_factor_gt 0.0623
_refine_ls_shift/su_max 0.0001
_refine_ls_structure_factor_coef Fsqd
_refine_ls_weighting_details 'w = 1/[\s^2^(Fo^2^) + (0.07300(Max(Fo^2^,0) + 2Fc^2^)/3)^2^]'
_refine_ls_weighting_scheme calc
_refine_ls_wR_factor_ref 0.1834
_reflns_number_gt 1360
_reflns_number_total 1711
_reflns_threshold_expression F^2^>2.0\s(F^2^)
_cod_data_source_file ja0386086si20030919_041754.cif
_cod_data_source_block sample2_1a-B
_cod_original_cell_volume 386.87(9)
_cod_original_sg_symbol_H-M 'P -1 '
_cod_original_formula_sum 'C8 H8 O4 '
_cod_database_code 4112257

loop_
_symmetry_equiv_pos_as_xyz
x,y,z
-x,-y,-z

loop_
_atom_site_label
_atom_site_type_symbol
_atom_site_fract_x
_atom_site_fract_y
_atom_site_fract_z
_atom_site_U_iso_or_equiv
_atom_site_adp_type
_atom_site_occupancy
_atom_site_calc_flag
O(1) O 0.4974(2) -0.3010(2) -0.6416(3) 0.0735(5) Uani 1.00 d
O(2) O 0.7477(2) -0.3944(2) -0.5281(3) 0.0606(4) Uani 1.00 d
O(3) O 0.9557(2) -0.1337(2) -0.2473(3) 0.0709(5) Uani 1.00 d
O(4) O 0.9158(2) -0.2618(2) 0.0643(3) 0.0624(4) Uani 1.00 d
C(1) C 0.5958(2) -0.0982(2) -0.1360(3) 0.0407(4) Uani 1.00 d
C(2) C 0.4220(2) -0.0865(2) -0.2323(3) 0.0445(4) Uani 1.00 d
C(3) C 0.6662(2) -0.0043(2) 0.1042(3) 0.0452(4) Uani 1.00 d
C(4) C 0.6901(2) -0.1916(2) -0.2566(3) 0.0425(4) Uani 1.00 d
C(5) C 0.6297(2) -0.2970(2) -0.4954(3) 0.0466(4) Uani 1.00 d
C(6) C 0.7084(3) -0.5041(3) -0.7538(4) 0.0722(7) Uani 1.00 d
C(7) C 0.8687(2) -0.1923(2) -0.1498(3) 0.0459(4) Uani 1.00 d
C(8) C 1.0842(3) -0.2577(3) 0.2018(5) 0.0795(7) Uani 1.00 d
H(1) H 0.3672 -0.1457 -0.3883 0.0539 Uiso 1.00 calc
H(2) H 0.7797 -0.0068 0.1803 0.0542 Uiso 1.00 calc
H(3) H 0.6800 -0.4532 -0.9109 0.0866 Uiso 1.00 calc
H(4) H 0.6207 -0.5624 -0.7485 0.0866 Uiso 1.00 calc
H(5) H 0.7999 -0.5681 -0.7563 0.0866 Uiso 1.00 calc
H(6) H 1.1467 -0.2907 0.0819 0.0965 Uiso 1.00 calc
H(7) H 1.1054 -0.3223 0.3390 0.0965 Uiso 1.00 calc
H(8) H 1.1121 -0.1569 0.2749 0.0965 Uiso 1.00 calc

loop_
_atom_site_aniso_label
_atom_site_aniso_U_11
_atom_site_aniso_U_22
_atom_site_aniso_U_33
_atom_site_aniso_U_12
_atom_site_aniso_U_13
_atom_site_aniso_U_23
O(1) 0.0482(8) 0.096(1) 0.0598(9) -0.0029(7) -0.0033(7) -0.0214(8)
O(2) 0.0570(8) 0.0628(8) 0.0554(8) 0.0035(6) 0.0102(6) -0.0085(6)
O(3) 0.0437(8) 0.110(1) 0.0621(9) -0.0193(8) 0.0177(7) 0.0064(8)
O(4) 0.0427(7) 0.0827(10) 0.0567(8) 0.0048(6) 0.0021(6) 0.0153(7)
C(1) 0.0309(8) 0.0480(9) 0.0412(8) -0.0066(6) 0.0044(6) 0.0061(7)
C(2) 0.0314(7) 0.0524(9) 0.0431(8) -0.0065(6) 0.0009(6) -0.0038(7)
C(3) 0.0272(7) 0.0555(9) 0.0487(9) -0.0083(6) 0.0027(6) 0.0015(8)
C(4) 0.0346(8) 0.0517(9) 0.0397(8) -0.0058(7) 0.0064(6) 0.0046(7)
C(5) 0.0441(9) 0.0533(9) 0.0413(8) -0.0072(7) 0.0095(7) 0.0018(7)
C(6) 0.091(2) 0.060(1) 0.062(1) -0.005(1) 0.021(1) -0.0146(10)
C(7) 0.0349(8) 0.0593(10) 0.0414(8) -0.0022(7) 0.0092(7) -0.0029(7)
C(8) 0.047(1) 0.112(2) 0.065(1) 0.024(1) -0.0033(10) 0.002(1)

loop_
_atom_type_symbol
_atom_type_description
_atom_type_scat_dispersion_real
_atom_type_scat_dispersion_imag
_atom_type_scat_source
C C 0.003 0.002
;International Tables for Crystallography
(1992, Vol. C, Tables 4.2.6.8 and 6.1.1.1)
;
H H 0.000 0.000
;International Tables for Crystallography
(1992, Vol. C, Table 6.1.1.2)
;
O O 0.011 0.006
;International Tables for Crystallography
(1992, Vol. C, Tables 4.2.6.8 and 6.1.1.1)
;

loop_
_geom_angle_atom_site_label_1
_geom_angle_atom_site_label_2
_geom_angle_atom_site_label_3
_geom_angle
_geom_angle_site_symmetry_2
_geom_angle_site_symmetry_3
_geom_angle_publ_flag
C(5) O(2) C(6) 116.5(2) 1_555 1_555 yes
C(7) O(4) C(8) 117.6(2) 1_555 1_555 yes
C(2) C(1) C(3) 115.4(1) 1_555 1_555 yes
C(2) C(1) C(4) 123.8(1) 1_555 1_555 yes
C(3) C(1) C(4) 120.8(1) 1_555 1_555 yes
C(1) C(2) C(3) 121.8(1) 1_555 2_655 yes
C(1) C(2) H(1) 120.1 1_555 1_555 no
C(3) C(2) H(1) 118.0 2_655 1_555 no
C(1) C(3) C(2) 122.7(1) 1_555 2_655 yes
C(1) C(3) H(2) 120.1 1_555 1_555 no
C(2) C(3) H(2) 117.1 2_655 1_555 no
C(1) C(4) C(5) 125.0(1) 1_555 1_555 yes
C(1) C(4) C(7) 120.3(1) 1_555 1_555 yes
C(5) C(4) C(7) 114.6(1) 1_555 1_555 yes
O(1) C(5) O(2) 122.8(2) 1_555 1_555 yes
O(1) C(5) C(4) 127.6(2) 1_555 1_555 yes
O(2) C(5) C(4) 109.6(1) 1_555 1_555 yes
O(2) C(6) H(3) 109.3 1_555 1_555 no
O(2) C(6) H(4) 110.2 1_555 1_555 no
O(2) C(6) H(5) 109.4 1_555 1_555 no
H(3) C(6) H(4) 109.4 1_555 1_555 no
H(3) C(6) H(5) 108.7 1_555 1_555 no
H(4) C(6) H(5) 109.9 1_555 1_555 no
O(3) C(7) O(4) 124.9(2) 1_555 1_555 yes
O(3) C(7) C(4) 123.0(2) 1_555 1_555 yes
O(4) C(7) C(4) 112.1(1) 1_555 1_555 yes
O(4) C(8) H(6) 109.5 1_555 1_555 no
O(4) C(8) H(7) 109.6 1_555 1_555 no
O(4) C(8) H(8) 109.3 1_555 1_555 no
H(6) C(8) H(7) 109.5 1_555 1_555 no
H(6) C(8) H(8) 109.3 1_555 1_555 no
H(7) C(8) H(8) 109.6 1_555 1_555 no

loop_
_geom_bond_atom_site_label_1
_geom_bond_atom_site_label_2
_geom_bond_distance
_geom_bond_site_symmetry_2
_geom_bond_publ_flag
O(1) C(5) 1.191(2) . yes
O(2) C(5) 1.338(2) . yes
O(2) C(6) 1.431(2) . yes
O(3) C(7) 1.183(2) . yes
O(4) C(7) 1.308(2) . yes
O(4) C(8) 1.435(2) . yes
C(1) C(2) 1.446(2) . yes
C(1) C(3) 1.441(2) . yes
C(1) C(4) 1.362(2) . yes
C(2) C(3) 1.337(3) 2_655 yes
C(2) H(1) 0.947 . no
C(3) H(2) 0.951 . no
C(4) C(5) 1.474(2) . yes
C(4) C(7) 1.487(2) . yes
C(6) H(3) 0.958 . no
C(6) H(4) 0.943 . no
C(6) H(5) 0.952 . no
C(8) H(6) 0.951 . no
C(8) H(7) 0.948 . no
C(8) H(8) 0.951 . no
